data_1537180
loop_
_publ_author_name
'Zuercher, F.'
'Nesper, R.'
'Hoffmann, S.'
'Faessler, T.'

_publ_section_title
;
 Novel arachno-type (X5)6- Zintl anions in Sr3 Sr5, Ba3 Sr5, and Ba3 Pb5
 and charge influence on Zintl clusters.
;
_journal_name_full 'Angewandte Chemie (Edition international)'
_journal_page_first 2703
_journal_page_last 2705
_journal_volume 34
_journal_year 1995
_chemical_formula_sum 'Sn5 Sr3'
_chemical_name_systematic 'Sr3 Sn5'
_space_group_IT_number 63
_symmetry_space_group_name_Hall '-C 2c 2'
_symmetry_space_group_name_H-M 'C m c m'
_cell_angle_alpha 90
_cell_angle_beta 90
_cell_angle_gamma 90
_cell_formula_units_Z 4
_cell_length_a 10.61
_cell_length_b 8.557
_cell_length_c 10.892
_cell_volume 988.882
_citation_journal_id_ASTM ACIEAY
_cod_data_source_file Zuercher_ACIEAY_1995_299.cif
_cod_data_source_block Sn5Sr3
_cod_original_cell_volume 988.8822
_cod_database_code 1537180

loop_
_symmetry_equiv_pos_as_xyz
x,y,z
-x,-y,z+1/2
x,-y,-z
-x,y,-z+1/2
-x,-y,-z
x,y,-z-1/2
-x,y,z
x,-y,z-1/2
x+1/2,y+1/2,z
-x+1/2,-y+1/2,z+1/2
x+1/2,-y+1/2,-z
-x+1/2,y+1/2,-z+1/2
-x+1/2,-y+1/2,-z
x+1/2,y+1/2,-z-1/2
-x+1/2,y+1/2,z
x+1/2,-y+1/2,z-1/2

loop_
_atom_site_label
_atom_site_type_symbol
_atom_site_fract_x
_atom_site_fract_y
_atom_site_fract_z
_atom_site_occupancy
_atom_site_U_iso_or_equiv
Sn1 Sn 0 0.5429 0.25 1 0.0
Sn3 Sn 0 0.1864 0.55355 1 0.0
Sr1 Sr 0 0.1479 0.25 1 0.0
Sr2 Sr 0.70256 0 0 1 0.0
Sn2 Sn 0.80127 0.79097 0.25 1 0.0
